data_4122881
loop_
_publ_author_name
'Parra, Alejandro'
'Amen\'os, Laura'
'Guis\'an-Ceinos, Manuel'
'L\'opez, Aurora'
'Garc\'ia Ruano, Jos\'e Luis'
'Tortosa, Mariola'

_publ_section_title
;
 Copper-Catalyzed Diastereo- and Enantioselective Desymmetrization of
 Cyclopropenes: Synthesis of Cyclopropylboronates.
;
_journal_name_full 'Journal of the American Chemical Society'
_journal_page_first 141031133923007
_journal_paper_doi 10.1021/ja510419z
_journal_year 2014
_chemical_formula_sum 'C19 H18 O2'
_chemical_formula_weight 278.33
_chemical_name_common AP588
_space_group_crystal_system monoclinic
_space_group_IT_number 15
_space_group_name_Hall '-C 2yc'
_space_group_name_H-M_alt 'C 1 2/c 1'
_symmetry_space_group_name_Hall '-C 2yc'
_symmetry_space_group_name_H-M 'C 1 2/c 1'
_atom_sites_solution_hydrogens geom
_atom_sites_solution_primary direct
_atom_sites_solution_secondary difmap
_cell_angle_alpha 90
_cell_angle_beta 97.7160(10)
_cell_angle_gamma 90
_cell_formula_units_Z 8
_cell_length_a 10.7904(3)
_cell_length_b 14.1523(4)
_cell_length_c 20.1412(5)
_cell_measurement_reflns_used 8098
_cell_measurement_temperature 296.(2)
_cell_measurement_theta_max 25.8039
_cell_measurement_theta_min 2.3873
_cell_volume 3047.89(14)
_computing_cell_refinement 'SAINT V7.68A (Bruker AXS, 2009)'
_computing_data_collection 'Bruker Instrument Service v2010.9.0.0'
_computing_data_reduction 'SAINT V7.68A (Bruker AXS, 2009)'
_computing_structure_refinement 'SHELXL-97 (Sheldrick, 2008)'
_computing_structure_solution 'SHELXS-97 (Sheldrick, 2008)'
_diffrn_ambient_temperature 296.(2)
_diffrn_detector_area_resol_mean 8.3333
_diffrn_measured_fraction_theta_full 0.990
_diffrn_measured_fraction_theta_max 0.990
_diffrn_radiation_wavelength 0.71073
_diffrn_reflns_av_R_equivalents 0.0303
_diffrn_reflns_av_sigmaI/netI 0.0172
_diffrn_reflns_limit_h_max 12
_diffrn_reflns_limit_h_min -12
_diffrn_reflns_limit_k_max 16
_diffrn_reflns_limit_k_min -16
_diffrn_reflns_limit_l_max 23
_diffrn_reflns_limit_l_min -23
_diffrn_reflns_number 20877
_diffrn_reflns_theta_full 25.35
_diffrn_reflns_theta_max 25.35
_diffrn_reflns_theta_min 2.39
_exptl_absorpt_coefficient_mu 0.077
_exptl_absorpt_correction_T_max 0.99
_exptl_absorpt_correction_T_min 0.93
_exptl_absorpt_correction_type multi-scan
_exptl_absorpt_process_details sadabs
_exptl_crystal_colour 'clear colourless'
_exptl_crystal_density_diffrn 1.213
_exptl_crystal_density_method 'not measured'
_exptl_crystal_description prismatic
_exptl_crystal_F_000 1184
_exptl_crystal_size_max 0.450
_exptl_crystal_size_mid 0.260
_exptl_crystal_size_min 0.120
_refine_diff_density_max 0.148
_refine_diff_density_min -0.129
_refine_ls_extinction_method none
_refine_ls_goodness_of_fit_ref 1.017
_refine_ls_hydrogen_treatment refxyz
_refine_ls_matrix_type full
_refine_ls_number_parameters 190
_refine_ls_number_reflns 2763
_refine_ls_number_restraints 0
_refine_ls_restrained_S_all 1.017
_refine_ls_R_factor_all 0.0524
_refine_ls_R_factor_gt 0.0408
_refine_ls_shift/su_max 0.000
_refine_ls_shift/su_mean 0.000
_refine_ls_structure_factor_coef Fsqd
_refine_ls_weighting_details 'calc w=1/[\s^2^(Fo^2^)+(0.0570P)^2^+1.2293P] where P=(Fo^2^+2Fc^2^)/3'
_refine_ls_weighting_scheme calc
_refine_ls_wR_factor_gt 0.1082
_refine_ls_wR_factor_ref 0.1176
_reflns_number_gt 2231
_reflns_number_total 2763
_reflns_threshold_expression >2sigma(I)
_cod_data_source_file ja510419z_si_001.cif
_cod_data_source_block I
_cod_database_code 4122881

loop_
_space_group_symop_operation_xyz
'x, y, z'
'-x, y, -z+1/2'
'x+1/2, y+1/2, z'
'-x+1/2, y+1/2, -z+1/2'
'-x, -y, -z'
'x, -y, z-1/2'
'-x+1/2, -y+1/2, -z'
'x+1/2, -y+1/2, z-1/2'

loop_
_atom_site_type_symbol
_atom_site_label
_atom_site_fract_x
_atom_site_fract_y
_atom_site_fract_z
_atom_site_U_iso_or_equiv
_atom_site_adp_type
_atom_site_calc_flag
_atom_site_refinement_flags
_atom_site_occupancy
C C1 0.10683(13) 1.02693(9) 0.41311(7) 0.0489(3) Uani d . 1
C C2 0.01357(17) 1.08585(11) 0.38211(9) 0.0664(4) Uani d . 1
H H2 -0.0652 1.0611 0.3676 0.08 Uiso calc R 1
C C3 0.0359(2) 1.18072(13) 0.37245(10) 0.0836(6) Uani d . 1
H H3 -0.0276 1.2192 0.3516 0.1 Uiso calc R 1
C C4 0.1516(2) 1.21788(12) 0.39366(11) 0.0870(6) Uani d . 1
H H4 0.1667 1.2818 0.3879 0.104 Uiso calc R 1
C C5 0.24476(19) 1.16045(12) 0.42340(9) 0.0729(5) Uani d . 1
H H5 0.3233 1.1861 0.4373 0.088 Uiso calc R 1
C C6 0.22528(14) 1.06535(10) 0.43342(7) 0.0547(4) Uani d . 1
C C7 0.33124(16) 1.00569(13) 0.46663(10) 0.0718(5) Uani d . 1
H H7A 0.4082 1.0254 0.4508 0.086 Uiso calc R 1
H H7B 0.3404 1.0163 0.5146 0.086 Uiso calc R 1
C C8 0.31187(16) 0.90177(13) 0.45307(10) 0.0764(5) Uani d . 1
H H8A 0.3181 0.8886 0.4064 0.092 Uiso calc R 1
H H8B 0.3761 0.8658 0.4804 0.092 Uiso calc R 1
C C9 0.18526(16) 0.87302(11) 0.46899(9) 0.0666(4) Uani d . 1
H H9A 0.1794 0.8869 0.5156 0.08 Uiso calc R 1
H H9B 0.1747 0.8054 0.4625 0.08 Uiso calc R 1
C C10 0.08259(13) 0.92436(9) 0.42505(7) 0.0498(3) Uani d . 1
C C11 -0.05003(15) 0.89139(11) 0.42987(8) 0.0618(4) Uani d . 1
H H11A -0.0608 0.8395 0.4601 0.074 Uiso calc R 1
H H11B -0.1154 0.9389 0.4265 0.074 Uiso calc R 1
C C12 0.00707(14) 0.87008(10) 0.36894(8) 0.0541(4) Uani d . 1
H H12 -0.0242 0.906 0.3286 0.065 Uiso calc R 1
C C13 0.13862(13) 0.65262(10) 0.30842(7) 0.0498(3) Uani d . 1
C C14 0.21844(15) 0.62374(12) 0.26383(8) 0.0629(4) Uani d . 1
H H14 0.2585 0.6684 0.2404 0.076 Uiso calc R 1
C C15 0.23848(17) 0.52867(13) 0.25420(9) 0.0727(5) Uani d . 1
H H15 0.2922 0.5095 0.2243 0.087 Uiso calc R 1
C C16 0.17972(18) 0.46257(12) 0.28833(9) 0.0730(5) Uani d . 1
H H16 0.1937 0.3986 0.2818 0.088 Uiso calc R 1
C C17 0.10028(18) 0.49077(12) 0.33208(9) 0.0736(5) Uani d . 1
H H17 0.06 0.4457 0.3551 0.088 Uiso calc R 1
C C18 0.07942(16) 0.58544(11) 0.34232(8) 0.0620(4) Uani d . 1
H H18 0.0253 0.6039 0.3722 0.074 Uiso calc R 1
C C19 0.11702(14) 0.75513(10) 0.31663(7) 0.0544(4) Uani d . 1
O O1 0.16567(13) 0.81626(8) 0.28828(7) 0.0855(4) Uani d . 1
O O2 0.03455(10) 0.77294(6) 0.35968(5) 0.0577(3) Uani d . 1

loop_
_atom_site_aniso_label
_atom_site_aniso_U_11
_atom_site_aniso_U_22
_atom_site_aniso_U_33
_atom_site_aniso_U_12
_atom_site_aniso_U_13
_atom_site_aniso_U_23
C1 0.0584(8) 0.0402(7) 0.0488(8) -0.0021(6) 0.0094(6) -0.0020(6)
C2 0.0751(11) 0.0500(9) 0.0717(10) 0.0057(8) 0.0012(8) -0.0007(7)
C3 0.1124(16) 0.0505(10) 0.0859(13) 0.0178(10) 0.0059(11) 0.0082(9)
C4 0.1333(19) 0.0392(9) 0.0915(14) -0.0103(11) 0.0267(13) 0.0021(9)
C5 0.0897(13) 0.0543(10) 0.0773(11) -0.0227(9) 0.0203(9) -0.0048(8)
C6 0.0647(9) 0.0488(8) 0.0524(8) -0.0112(7) 0.0148(7) -0.0034(6)
C7 0.0557(10) 0.0781(12) 0.0799(12) -0.0125(8) 0.0026(8) 0.0057(9)
C8 0.0647(11) 0.0722(11) 0.0896(13) 0.0103(9) 0.0008(9) 0.0103(9)
C9 0.0736(11) 0.0504(9) 0.0733(11) -0.0037(8) 0.0003(8) 0.0125(8)
C10 0.0529(8) 0.0405(7) 0.0565(8) -0.0039(6) 0.0094(6) 0.0011(6)
C11 0.0608(9) 0.0477(8) 0.0807(11) -0.0068(7) 0.0230(8) -0.0097(7)
C12 0.0575(8) 0.0393(7) 0.0656(9) -0.0012(6) 0.0093(7) -0.0059(6)
C13 0.0548(8) 0.0507(8) 0.0445(8) 0.0012(6) 0.0084(6) -0.0018(6)
C14 0.0661(10) 0.0698(11) 0.0557(9) 0.0028(8) 0.0184(7) 0.0008(7)
C15 0.0772(11) 0.0806(12) 0.0630(10) 0.0201(9) 0.0189(9) -0.0138(9)
C16 0.0920(13) 0.0569(10) 0.0700(11) 0.0185(9) 0.0109(10) -0.0095(8)
C17 0.1012(14) 0.0481(9) 0.0758(11) 0.0065(9) 0.0278(10) 0.0018(8)
C18 0.0827(11) 0.0479(8) 0.0607(9) 0.0043(7) 0.0289(8) -0.0011(7)
C19 0.0635(9) 0.0485(8) 0.0531(8) -0.0051(7) 0.0152(7) 0.0005(6)
O1 0.1155(10) 0.0568(7) 0.0951(9) -0.0098(7) 0.0545(8) 0.0086(6)
O2 0.0681(7) 0.0392(5) 0.0700(7) -0.0055(4) 0.0250(5) -0.0068(4)

loop_
_atom_type_symbol
_atom_type_description
_atom_type_scat_dispersion_real
_atom_type_scat_dispersion_imag
_atom_type_scat_source
C C 0.0033 0.0016 'International Tables Vol C Tables 4.2.6.8 and 6.1.1.4'
H H 0.0000 0.0000 'International Tables Vol C Tables 4.2.6.8 and 6.1.1.4'
O O 0.0106 0.0060 'International Tables Vol C Tables 4.2.6.8 and 6.1.1.4'

loop_
_geom_angle_atom_site_label_1
_geom_angle_atom_site_label_2
_geom_angle_atom_site_label_3
_geom_angle
C2 C1 C6 118.46(14)
C2 C1 C10 121.45(13)
C6 C1 C10 120.10(13)
C3 C2 C1 121.14(17)
C3 C2 H2 119.4
C1 C2 H2 119.4
C4 C3 C2 119.85(18)
C4 C3 H3 120.1
C2 C3 H3 120.1
C5 C4 C3 119.64(16)
C5 C4 H4 120.2
C3 C4 H4 120.2
C4 C5 C6 121.73(17)
C4 C5 H5 119.1
C6 C5 H5 119.1
C5 C6 C1 119.15(15)
C5 C6 C7 119.37(15)
C1 C6 C7 121.47(13)
C8 C7 C6 112.89(14)
C8 C7 H7A 109.0
C6 C7 H7A 109.0
C8 C7 H7B 109.0
C6 C7 H7B 109.0
H7A C7 H7B 107.8
C9 C8 C7 109.53(15)
C9 C8 H8A 109.8
C7 C8 H8A 109.8
C9 C8 H8B 109.8
C7 C8 H8B 109.8
H8A C8 H8B 108.2
C8 C9 C10 111.22(13)
C8 C9 H9A 109.4
C10 C9 H9A 109.4
C8 C9 H9B 109.4
C10 C9 H9B 109.4
H9A C9 H9B 108.0
C1 C10 C9 115.47(12)
C1 C10 C12 117.39(12)
C9 C10 C12 118.27(12)
C1 C10 C11 119.54(12)
C9 C10 C11 115.98(13)
C12 C10 C11 58.28(10)
C12 C11 C10 60.55(10)
C12 C11 H11A 117.7
C10 C11 H11A 117.7
C12 C11 H11B 117.7
C10 C11 H11B 117.7
H11A C11 H11B 114.8
O2 C12 C11 115.06(13)
O2 C12 C10 119.20(12)
C11 C12 C10 61.17(10)
O2 C12 H12 116.6
C11 C12 H12 116.6
C10 C12 H12 116.6
C18 C13 C14 119.17(14)
C18 C13 C19 122.02(13)
C14 C13 C19 118.78(13)
C15 C14 C13 120.06(16)
C15 C14 H14 120.0
C13 C14 H14 120.0
C16 C15 C14 120.30(16)
C16 C15 H15 119.8
C14 C15 H15 119.8
C15 C16 C17 119.82(16)
C15 C16 H16 120.1
C17 C16 H16 120.1
C16 C17 C18 120.57(17)
C16 C17 H17 119.7
C18 C17 H17 119.7
C13 C18 C17 120.07(15)
C13 C18 H18 120.0
C17 C18 H18 120.0
O1 C19 O2 122.84(14)
O1 C19 C13 124.68(14)
O2 C19 C13 112.48(12)
C19 O2 C12 115.60(11)

loop_
_geom_bond_atom_site_label_1
_geom_bond_atom_site_label_2
_geom_bond_distance
C1 C2 1.389(2)
C1 C6 1.399(2)
C1 C10 1.5000(18)
C2 C3 1.382(2)
C2 H2 0.93
C3 C4 1.369(3)
C3 H3 0.93
C4 C5 1.367(3)
C4 H4 0.93
C5 C6 1.381(2)
C5 H5 0.93
C6 C7 1.504(2)
C7 C8 1.505(2)
C7 H7A 0.97
C7 H7B 0.97
C8 C9 1.501(2)
C8 H8A 0.97
C8 H8B 0.97
C9 C10 1.508(2)
C9 H9A 0.97
C9 H9B 0.97
C10 C12 1.511(2)
C10 C11 1.521(2)
C11 C12 1.476(2)
C11 H11A 0.97
C11 H11B 0.97
C12 O2 1.4239(16)
C12 H12 0.98
C13 C18 1.377(2)
C13 C14 1.387(2)
C13 C19 1.482(2)
C14 C15 1.380(2)
C14 H14 0.93
C15 C16 1.366(3)
C15 H15 0.93
C16 C17 1.369(2)
C16 H16 0.93
C17 C18 1.379(2)
C17 H17 0.93
C18 H18 0.93
C19 O1 1.1961(18)
C19 O2 1.3470(18)
